data_2018511
loop_
_publ_author_name
'Popp, Sebastian'
'Ruth, Kai'
'Lerner, Hans-Wolfram'
'Bolte, Michael'

_publ_section_title
;
 Structural characteristics of dibromoborylated benzene derivatives
;
_journal_coeditor_code SK3438
_journal_issue 6
_journal_name_full 'Acta Crystallographica Section C'
_journal_page_first o226
_journal_page_last o230
_journal_paper_doi 10.1107/S0108270112020604
_journal_volume 68
_journal_year 2012
_chemical_formula_iupac 'C6 H4 B Br3'
_chemical_formula_moiety 'C6 H4 B Br3'
_chemical_formula_sum 'C6 H4 B Br3'
_chemical_formula_weight 326.63
_chemical_name_systematic
;
4-bromo-1-(dibromoboryl)benzene
;
_space_group_IT_number 88
_symmetry_cell_setting tetragonal
_symmetry_space_group_name_Hall '-I 4ad'
_symmetry_space_group_name_H-M 'I 41/a :2'
_atom_sites_solution_hydrogens geom
_atom_sites_solution_primary direct
_atom_sites_solution_secondary difmap
_audit_creation_method SHELXL97
_cell_angle_alpha 90.00
_cell_angle_beta 90.00
_cell_angle_gamma 90.00
_cell_formula_units_Z 16
_cell_length_a 29.446(3)
_cell_length_b 29.446(3)
_cell_length_c 4.0228(4)
_cell_measurement_reflns_used 4723
_cell_measurement_temperature 173(2)
_cell_measurement_theta_max 25.6
_cell_measurement_theta_min 2.8
_cell_volume 3488.0(6)
_computing_cell_refinement 'X-AREA (Stoe & Cie, 2001)'
_computing_data_collection 'X-AREA (Stoe & Cie, 2001)'
_computing_data_reduction 'X-AREA (Stoe & Cie, 2001)'
_computing_molecular_graphics 'XP (Sheldrick, 2008)'
_computing_publication_material 'SHELXL97 (Sheldrick, 2008)'
_computing_structure_refinement 'SHELXL97 (Sheldrick, 2008)'
_computing_structure_solution 'SHELXS97 (Sheldrick, 2008)'
_diffrn_ambient_temperature 173(2)
_diffrn_measured_fraction_theta_full 0.999
_diffrn_measured_fraction_theta_max 0.999
_diffrn_measurement_device_type 'Stoe IPDS II two-circle'
_diffrn_measurement_method \w
_diffrn_radiation_monochromator graphite
_diffrn_radiation_source 'fine-focus sealed tube'
_diffrn_radiation_type MoK\a
_diffrn_radiation_wavelength 0.71073
_diffrn_reflns_av_R_equivalents 0.0969
_diffrn_reflns_av_sigmaI/netI 0.0985
_diffrn_reflns_limit_h_max 35
_diffrn_reflns_limit_h_min -35
_diffrn_reflns_limit_k_max 35
_diffrn_reflns_limit_k_min -35
_diffrn_reflns_limit_l_max 4
_diffrn_reflns_limit_l_min -4
_diffrn_reflns_number 12710
_diffrn_reflns_theta_full 25.00
_diffrn_reflns_theta_max 25.01
_diffrn_reflns_theta_min 2.77
_diffrn_standards_number 0
_exptl_absorpt_coefficient_mu 13.797
_exptl_absorpt_correction_T_max 0.3121
_exptl_absorpt_correction_T_min 0.1238
_exptl_absorpt_correction_type multi-scan
_exptl_absorpt_process_details '(MULABS; Spek, 2009; Blessing, 1995)'
_exptl_crystal_colour colourless
_exptl_crystal_density_diffrn 2.488
_exptl_crystal_density_method 'not measured'
_exptl_crystal_description needle
_exptl_crystal_F_000 2400
_exptl_crystal_size_max 0.26
_exptl_crystal_size_mid 0.11
_exptl_crystal_size_min 0.11
_refine_diff_density_max 0.904
_refine_diff_density_min -1.080
_refine_ls_extinction_method none
_refine_ls_goodness_of_fit_ref 1.051
_refine_ls_hydrogen_treatment constr
_refine_ls_matrix_type full
_refine_ls_number_parameters 91
_refine_ls_number_reflns 1544
_refine_ls_number_restraints 0
_refine_ls_restrained_S_all 1.051
_refine_ls_R_factor_all 0.1048
_refine_ls_R_factor_gt 0.0704
_refine_ls_shift/su_max 0.000
_refine_ls_shift/su_mean 0.000
_refine_ls_structure_factor_coef Fsqd
_refine_ls_weighting_details 'calc w = 1/[\s^2^(Fo^2^)+(0.0652P)^2^] where P=(Fo^2^+2Fc^2^)/3'
_refine_ls_weighting_scheme calc
_refine_ls_wR_factor_gt 0.1362
_refine_ls_wR_factor_ref 0.1494
_reflns_number_gt 1111
_reflns_number_total 1544
_reflns_threshold_expression I>2\s(I)
_cod_data_source_file sk3438.cif
_cod_data_source_block III
_cod_original_cell_volume 3488.0(8)
_cod_original_sg_symbol_H-M 'I 41/a'
_cod_database_code 2018511
_cod_database_fobs_code 2018511

loop_
_symmetry_equiv_pos_as_xyz
'x, y, z'
'-x+1/2, -y, z+1/2'
'-y+3/4, x+1/4, z+1/4'
'y+3/4, -x+3/4, z+3/4'
'x+1/2, y+1/2, z+1/2'
'-x+1, -y+1/2, z+1'
'-y+5/4, x+3/4, z+3/4'
'y+5/4, -x+5/4, z+5/4'
'-x, -y, -z'
'x-1/2, y, -z-1/2'
'y-3/4, -x-1/4, -z-1/4'
'-y-3/4, x-3/4, -z-3/4'
'-x+1/2, -y+1/2, -z+1/2'
'x, y+1/2, -z'
'y-1/4, -x+1/4, -z+1/4'
'-y-1/4, x-1/4, -z-1/4'

loop_
_atom_site_type_symbol
_atom_site_label
_atom_site_fract_x
_atom_site_fract_y
_atom_site_fract_z
_atom_site_U_iso_or_equiv
_atom_site_adp_type
_atom_site_calc_flag
_atom_site_refinement_flags
_atom_site_occupancy
_atom_site_symmetry_multiplicity
Br Br1 0.28681(5) 0.69376(5) 0.6423(3) 0.0440(4) Uani d . 1 1
Br Br2 0.25646(5) 0.59109(5) 0.8282(3) 0.0442(4) Uani d . 1 1
Br Br3 0.04802(4) 0.68695(5) 0.0725(3) 0.0388(4) Uani d . 1 1
B B1 0.2401(5) 0.6487(5) 0.635(3) 0.038(3) Uani d . 1 1
C C1 0.1923(4) 0.6581(4) 0.502(3) 0.029(3) Uani d . 1 1
C C2 0.1825(5) 0.6991(4) 0.353(3) 0.036(3) Uani d . 1 1
H H2 0.2057 0.7214 0.3349 0.043 Uiso calc R 1 1
C C3 0.1394(4) 0.7090(4) 0.227(3) 0.032(3) Uani d . 1 1
H H3 0.1329 0.7378 0.1317 0.039 Uiso calc R 1 1
C C4 0.1066(4) 0.6755(4) 0.245(3) 0.032(3) Uani d . 1 1
C C5 0.1155(4) 0.6337(4) 0.387(3) 0.037(3) Uani d . 1 1
H H5 0.0927 0.6109 0.3989 0.044 Uiso calc R 1 1
C C6 0.1588(5) 0.6261(4) 0.512(3) 0.041(3) Uani d . 1 1
H H6 0.1654 0.5974 0.6083 0.049 Uiso calc R 1 1

loop_
_atom_site_aniso_label
_atom_site_aniso_U_11
_atom_site_aniso_U_22
_atom_site_aniso_U_33
_atom_site_aniso_U_12
_atom_site_aniso_U_13
_atom_site_aniso_U_23
Br1 0.0338(7) 0.0484(9) 0.0498(8) -0.0035(6) -0.0031(6) 0.0050(6)
Br2 0.0422(8) 0.0429(8) 0.0475(8) 0.0092(6) 0.0010(6) 0.0098(6)
Br3 0.0334(7) 0.0436(8) 0.0394(7) -0.0018(5) -0.0035(5) 0.0019(6)
B1 0.047(9) 0.046(9) 0.020(7) 0.005(7) 0.007(6) -0.007(6)
C1 0.032(7) 0.034(7) 0.022(6) -0.005(5) 0.003(4) -0.009(4)
C2 0.048(8) 0.017(6) 0.042(7) -0.010(5) 0.007(6) 0.007(5)
C3 0.036(7) 0.023(6) 0.038(7) 0.002(5) 0.006(5) -0.001(5)
C4 0.033(7) 0.041(7) 0.023(6) 0.009(6) -0.003(5) -0.006(5)
C5 0.038(7) 0.027(7) 0.045(7) -0.002(5) -0.005(6) -0.008(5)
C6 0.060(9) 0.022(6) 0.041(7) 0.008(6) 0.006(6) -0.003(5)

loop_
_atom_type_symbol
_atom_type_description
_atom_type_scat_dispersion_real
_atom_type_scat_dispersion_imag
_atom_type_scat_source
C C 0.0033 0.0016 'International Tables Vol C Tables 4.2.6.8 and 6.1.1.4'
H H 0.0000 0.0000 'International Tables Vol C Tables 4.2.6.8 and 6.1.1.4'
B B 0.0013 0.0007 'International Tables Vol C Tables 4.2.6.8 and 6.1.1.4'
Br Br -0.2901 2.4595 'International Tables Vol C Tables 4.2.6.8 and 6.1.1.4'

loop_
_geom_angle_atom_site_label_1
_geom_angle_atom_site_label_2
_geom_angle_atom_site_label_3
_geom_angle
C1 B1 Br1 122.8(10)
C1 B1 Br2 121.9(11)
Br1 B1 Br2 115.2(8)
C6 C1 C2 117.7(12)
C6 C1 B1 122.0(12)
C2 C1 B1 120.2(11)
C1 C2 C3 122.0(11)
C1 C2 H2 119.0
C3 C2 H2 119.0
C4 C3 C2 117.9(11)
C4 C3 H3 121.1
C2 C3 H3 121.1
C3 C4 C5 121.7(12)
C3 C4 Br3 119.5(9)
C5 C4 Br3 118.8(10)
C4 C5 C6 117.7(12)
C4 C5 H5 121.1
C6 C5 H5 121.1
C1 C6 C5 122.9(12)
C1 C6 H6 118.5
C5 C6 H6 118.5

loop_
_geom_bond_atom_site_label_1
_geom_bond_atom_site_label_2
_geom_bond_distance
Br1 B1 1.911(16)
Br2 B1 1.926(16)
Br3 C4 1.890(12)
B1 C1 1.53(2)
C1 C6 1.365(18)
C1 C2 1.381(17)
C2 C3 1.396(18)
C2 H2 0.9500
C3 C4 1.381(18)
C3 H3 0.9500
C4 C5 1.385(18)
C5 C6 1.388(19)
C5 H5 0.9500
C6 H6 0.9500

loop_
_geom_torsion_atom_site_label_1
_geom_torsion_atom_site_label_2
_geom_torsion_atom_site_label_3
_geom_torsion_atom_site_label_4
_geom_torsion
Br1 B1 C1 C6 -177.1(9)
Br2 B1 C1 C6 -0.2(16)
Br1 B1 C1 C2 5.9(16)
Br2 B1 C1 C2 -177.2(9)
C6 C1 C2 C3 2.6(18)
B1 C1 C2 C3 179.7(11)
C1 C2 C3 C4 -2.3(18)
C2 C3 C4 C5 1.0(18)
C2 C3 C4 Br3 -179.2(9)
C3 C4 C5 C6 -0.2(18)
Br3 C4 C5 C6 -180.0(9)
C2 C1 C6 C5 -1.8(18)
B1 C1 C6 C5 -178.8(11)
C4 C5 C6 C1 0.6(19)

loop_
_cod_related_entry_id
_cod_related_entry_database
_cod_related_entry_code
1 ChemSpider 30654374
